data_9005157
loop_
_publ_author_name
'Brigatti, M. F.'
'Poppi, L.'

_publ_section_title
;
 Crystal chemistry of Ba-rich trioctahedral micas-1M
 Sample: 27
;
_journal_name_full 'European Journal of Mineralogy'
_journal_page_first 857
_journal_page_last 871
_journal_volume 5
_journal_year 1993
_chemical_formula_sum
;Al1.997 Ba0.543 Ca0.01 F0.714 Fe0.272 H1.286 K0.408 Mg2.533 Mn0.004 Na0.039
 O11.286 Si2.168 Ti0.026
;
_chemical_name_mineral Kinoshitalite
_space_group_IT_number 12
_symmetry_space_group_name_Hall '-C 2y'
_symmetry_space_group_name_H-M 'C 1 2/m 1'
_cell_angle_alpha 90
_cell_angle_beta 100.11
_cell_angle_gamma 90
_cell_formula_units_Z 2
_cell_length_a 5.318
_cell_length_b 9.214
_cell_length_c 10.164
_cell_volume 490.303
_database_code_amcsd 0006503
_exptl_crystal_density_diffrn 3.253
_cod_original_formula_sum
;O11.286 (F.714 K.408) Na.039 Ca.01 Ba.543 Al1.997 Fe.272 Mg2.533 Mn.004
 Ti.026 Si2.168 H1.286
;
_cod_database_code 9005157

loop_
_space_group_symop_operation_xyz
x,y,z
1/2+x,1/2+y,z
x,-y,z
1/2+x,1/2-y,z
-x,y,-z
1/2-x,1/2+y,-z
-x,-y,-z
1/2-x,1/2-y,-z

loop_
_atom_site_aniso_label
_atom_site_aniso_U_11
_atom_site_aniso_U_22
_atom_site_aniso_U_33
_atom_site_aniso_U_12
_atom_site_aniso_U_13
_atom_site_aniso_U_23
O1 0.03027 0.02366 0.02232 0.00000 0.00027 0.00000
O2 0.02499 0.03140 0.02232 -0.00660 0.00663 -0.00327
O3 0.01819 0.01978 0.02029 0.00000 0.00345 -0.00047
O-H4 0.01666 0.02021 0.01927 0.00000 0.00292 0.00000
F4 0.01666 0.02021 0.01927 0.00000 0.00292 0.00000
K 0.02583 0.02753 0.02942 0.00000 0.00504 0.00000
Na 0.02583 0.02753 0.02942 0.00000 0.00504 0.00000
Ca 0.02583 0.02753 0.02942 0.00000 0.00504 0.00000
Ba 0.02583 0.02753 0.02942 0.00000 0.00504 0.00000
AlM2 0.01458 0.01677 0.01927 0.00000 0.00318 0.00000
FeM2 0.01458 0.01677 0.01927 0.00000 0.00318 0.00000
MgM2 0.01458 0.01677 0.01927 0.00000 0.00318 0.00000
MnM2 0.01458 0.01677 0.01927 0.00000 0.00318 0.00000
TiM2 0.01458 0.01677 0.01927 0.00000 0.00318 0.00000
AlM1 0.01430 0.01591 0.01877 0.00000 0.00345 0.00000
FeM1 0.01430 0.01591 0.01877 0.00000 0.00345 0.00000
MgM1 0.01430 0.01591 0.01877 0.00000 0.00345 0.00000
MnM1 0.01430 0.01591 0.01877 0.00000 0.00345 0.00000
TiM1 0.01430 0.01591 0.01877 0.00000 0.00345 0.00000
SiT 0.01527 0.01720 0.01725 0.00000 0.00318 -0.00047
AlT 0.01527 0.01720 0.01725 0.00000 0.00318 -0.00047

loop_
_atom_site_label
_atom_site_fract_x
_atom_site_fract_y
_atom_site_fract_z
_atom_site_occupancy
_atom_site_U_iso_or_equiv
O1 -0.00290 0.00000 0.16410 1.00000 0.02571
O2 0.33420 0.22110 0.16380 1.00000 0.02596
O3 0.13110 0.16630 0.39090 1.00000 0.01938
O-H4 0.13100 0.50000 0.39880 0.64320 0.01874
F4 0.13100 0.50000 0.39880 0.35680 0.01874
K 0.00000 0.50000 0.00000 0.40770 0.02748
Na 0.00000 0.50000 0.00000 0.03900 0.02748
Ca 0.00000 0.50000 0.00000 0.01050 0.02748
Ba 0.00000 0.50000 0.00000 0.54280 0.02748
AlM2 0.00000 0.33070 0.50000 0.05500 0.01697
FeM2 0.00000 0.33070 0.50000 0.09070 0.01697
MgM2 0.00000 0.33070 0.50000 0.84450 0.01697
MnM2 0.00000 0.33070 0.50000 0.00130 0.01697
TiM2 0.00000 0.33070 0.50000 0.00850 0.01697
AlM1 0.00000 0.00000 0.50000 0.05500 0.01621
FeM1 0.00000 0.00000 0.50000 0.09070 0.01621
MgM1 0.00000 0.00000 0.50000 0.84450 0.01621
MnM1 0.00000 0.00000 0.50000 0.00130 0.01621
TiM1 0.00000 0.00000 0.50000 0.00850 0.01621
SiT 0.07530 0.16660 0.22440 0.54210 0.01659
AlT 0.07530 0.16660 0.22440 0.45790 0.01659

loop_
_cod_changelog_entry_id
_cod_changelog_entry_author
_cod_changelog_entry_date
_cod_changelog_entry_text
1
;cod-tools version 3.10.1
Id: cif_fix_AMCSD_aniso_labels 10200 2024-08-01 14:09:44Z saulius
;
2024-08-02T12:20:54+03:00
;Changed the following '_atom_site_aniso_label' values:
'OH4' -> 'O-H4'
;

loop_
_cod_related_entry_id
_cod_related_entry_database
_cod_related_entry_code
1 AMCSD 0006503
